data_2002454
loop_
_publ_author_name
'Lang, C'
'Mueller-Buschbaum, Hk'

_publ_section_title
;
Ba5 (Ir, Ru)3 O12: Eine neue Kristallstruktur mit isolierten
Oktaedertripeln
;
_journal_name_full
;
Zeitschrift fuer Anorganische und Allgemeine Chemie
;
_journal_page_first 71
_journal_page_last 77
_journal_paper_doi 10.1002/zaac.19905800109
_journal_volume 580
_journal_year 1990
_chemical_formula_structural 'Ba5 (Ir1.5 Ru1.5) O12'
_chemical_formula_sum 'Ba5 Ir1.5 O12 Ru1.5'
_chemical_name_systematic
;
Barium iridium ruthenium oxide (5/1.5/1.5/12)
;
_space_group_IT_number 62
_symmetry_cell_setting orthorhombic
_symmetry_Int_Tables_number 62
_symmetry_space_group_name_Hall '-P 2ac 2n'
_symmetry_space_group_name_H-M 'P n m a'
_cell_angle_alpha 90
_cell_angle_beta 90
_cell_angle_gamma 90
_cell_formula_units_Z 4
_cell_length_a 10.853(4)
_cell_length_b 5.897(2)
_cell_length_c 19.81898(700)
_cell_volume 1268.4
_refine_ls_R_factor_all 0.056
_cod_database_code 2002454

loop_
_symmetry_equiv_pos_as_xyz
x,y,z
1/2+x,1/2-y,1/2-z
-x,1/2+y,-z
1/2-x,-y,1/2+z
-x,-y,-z
1/2-x,1/2+y,1/2+z
x,1/2-y,z
1/2+x,y,1/2-z

loop_
_atom_site_label
_atom_site_type_symbol
_atom_site_symmetry_multiplicity
_atom_site_Wyckoff_symbol
_atom_site_fract_x
_atom_site_fract_y
_atom_site_fract_z
_atom_site_occupancy
_atom_site_attached_hydrogens
_atom_site_calc_flag
Ir1 Ir4+ 4 c 0.7847(2) 0.25 0.5565(2) 0.825 0 d
Ru1 Ru4+ 4 c 0.7847(2) 0.25 0.5565(2) 0.175 0 d
Ir2 Ir5+ 4 c 0.8810(2) 0.25 0.6740(2) 0.35 0 d
Ru2 Ru5+ 4 c 0.8810(2) 0.25 0.6740(2) 0.65 0 d
Ir3 Ir5+ 4 c 0.6949(3) 0.25 0.4302(1) 0.325 0 d
Ru3 Ru5+ 4 c 0.6949(3) 0.25 0.4302(1) 0.675 0 d
Ba1 Ba2+ 4 c 0.0271(3) 0.25 0.4268(2) 1. 0 d
Ba2 Ba2+ 4 c 0.1860(3) 0.25 0.6305(1) 1. 0 d
Ba3 Ba2+ 4 c 0.5477(3) 0.25 0.6757(2) 1. 0 d
Ba4 Ba2+ 4 c 0.3875(3) 0.25 0.4686(2) 1. 0 d
Ba5 Ba2+ 4 c 0.1959(3) 0.25 0.2539(2) 1. 0 d
O1 O2- 8 d 0.309(2) 0.478(4) 0.0182(1) 1. 0 d
O2 O2- 8 d 0.513(2) 0.982(5) 0.207(1) 1. 0 d
O3 O2- 8 d 0.095(2) 0.015(5) 0.105(1) 1. 0 d
O4 O2- 8 d 0.262(2) 0.486(5) 0.869(1) 1. 0 d
O5 O2- 4 c 0.779(4) 0.25 0.755(2) 1. 0 d
O6 O2- 4 c 0.306(3) 0.25 0.142(1) 1. 0 d
O7 O2- 4 c 0.467(4) 0.25 0.918(2) 1. 0 d
O8 O2- 4 c 0.111(4) 0.25 0.976(2) 1. 0 d

loop_
_atom_type_symbol
_atom_type_oxidation_number
Ir4+ 4.000
Ru4+ 4.000
Ir5+ 5.000
Ru5+ 5.000
Ba2+ 2.000
O2- -2.000
